data_7047276
loop_
_publ_author_name
'Chen, Houguang Jeremy'
'Teo, Ronald Hong Xiang'
'Wong, Jonathan'
'Li, Yongxin'
'Pullarkat, Sumod A.'
'Leung, Pak-Hing'

_publ_section_title
;
 Challenges in cyclometalation: steric effects leading to competing
 pathways and \h<sup>1</sup>,\h<sup>2</sup>-cyclometalated iridium(iii)
 complexes.
;
_journal_issue 37
_journal_name_full 'Dalton transactions (Cambridge, England : 2003)'
_journal_page_first 13046
_journal_page_last 13051
_journal_paper_doi 10.1039/c8dt02639d
_journal_volume 47
_journal_year 2018
_chemical_absolute_configuration ad
_chemical_formula_sum 'C23 H29 Cl Ir N'
_chemical_formula_weight 547.12
_space_group_crystal_system orthorhombic
_space_group_IT_number 19
_space_group_name_Hall 'P 2ac 2ab'
_space_group_name_H-M_alt 'P 21 21 21'
_symmetry_space_group_name_Hall 'P 2ac 2ab'
_symmetry_space_group_name_H-M 'P 21 21 21'
_atom_sites_solution_hydrogens geom
_atom_sites_solution_primary dual
_audit_update_record
;
2018-08-04 deposited with the CCDC.
2018-08-13 downloaded from the CCDC.
;
_cell_angle_alpha 90
_cell_angle_beta 90
_cell_angle_gamma 90
_cell_formula_units_Z 8
_cell_length_a 7.8309(9)
_cell_length_b 18.449(2)
_cell_length_c 28.858(3)
_cell_measurement_reflns_used 8791
_cell_measurement_temperature 103.(2)
_cell_measurement_theta_max 29.2505
_cell_measurement_theta_min 5.0958
_cell_volume 4169.2(8)
_computing_cell_refinement 'SAINT V8.37A (Bruker AXS Inc., 2016)'
_computing_data_collection 'APEX3 (Bruker AXS Inc., 2016)'
_computing_data_reduction 'SAINT V8.37A (Bruker AXS Inc., 2016)'
_computing_molecular_graphics 'XP (Bruker AXS Inc., 2016)'
_computing_publication_material 'APEX3 (Bruker AXS Inc., 2016)'
_computing_structure_refinement 'SHELXL-2016/6 (Sheldrick, 2016)'
_computing_structure_solution 'SHELXT (Bruker AXS Inc., 2016)'
_diffrn_ambient_temperature 103.(2)
_diffrn_detector_area_resol_mean 8.3333
_diffrn_measured_fraction_theta_full 0.984
_diffrn_measured_fraction_theta_max 0.984
_diffrn_measurement_device_type 'CCD area detector'
_diffrn_measurement_method 'phi and omega scans'
_diffrn_radiation_monochromator graphite
_diffrn_radiation_type MoK\a
_diffrn_radiation_wavelength 0.71073
_diffrn_reflns_av_R_equivalents 0.0516
_diffrn_reflns_av_unetI/netI 0.0747
_diffrn_reflns_limit_h_max 11
_diffrn_reflns_limit_h_min -8
_diffrn_reflns_limit_k_max 22
_diffrn_reflns_limit_k_min -26
_diffrn_reflns_limit_l_max 41
_diffrn_reflns_limit_l_min -37
_diffrn_reflns_number 35193
_diffrn_reflns_theta_full 31.08
_diffrn_reflns_theta_max 31.08
_diffrn_reflns_theta_min 5.10
_diffrn_source 'fine-focus sealed tube'
_diffrn_source_type 'Bruker KappaCCD'
_exptl_absorpt_coefficient_mu 6.539
_exptl_absorpt_correction_T_max 0.28
_exptl_absorpt_correction_T_min 0.18
_exptl_absorpt_correction_type multi-scan
_exptl_absorpt_process_details 'SADABS V2012/1 (Bruker AXS Inc.)'
_exptl_crystal_colour orange
_exptl_crystal_density_diffrn 1.743
_exptl_crystal_density_method 'not measured'
_exptl_crystal_description block
_exptl_crystal_F_000 2144
_exptl_crystal_size_max 0.400
_exptl_crystal_size_mid 0.340
_exptl_crystal_size_min 0.260
_refine_diff_density_max 2.375
_refine_diff_density_min -1.503
_refine_ls_abs_structure_details
;

Refined as an inversion twin.
;
_refine_ls_abs_structure_Flack 0.021(8)
_refine_ls_extinction_method none
_refine_ls_goodness_of_fit_ref 0.985
_refine_ls_hydrogen_treatment constr
_refine_ls_matrix_type full
_refine_ls_number_parameters 571
_refine_ls_number_reflns 13198
_refine_ls_number_restraints 595
_refine_ls_restrained_S_all 0.967
_refine_ls_R_factor_all 0.0474
_refine_ls_R_factor_gt 0.0378
_refine_ls_shift/su_max 0.003
_refine_ls_shift/su_mean 0.000
_refine_ls_structure_factor_coef Fsqd
_refine_ls_weighting_details 'w=1/[\s^2^(Fo^2^)+(0.0117P)^2^] where P=(Fo^2^+2Fc^2^)/3'
_refine_ls_weighting_scheme calc
_refine_ls_wR_factor_gt 0.0623
_refine_ls_wR_factor_ref 0.0646
_reflns_number_gt 11509
_reflns_number_total 13198
_reflns_threshold_expression 'I > 2\s(I)'
_cod_data_source_file c8dt02639d2.cif
_cod_data_source_block leung788
_cod_depositor_comments 'Adding full bibliography for 7047276--7047278.cif.'
_cod_database_code 7047276

loop_
_space_group_symop_operation_xyz
'x, y, z'
'-x+1/2, -y, z+1/2'
'-x, y+1/2, -z+1/2'
'x+1/2, -y+1/2, -z'

loop_
_atom_site_type_symbol
_atom_site_label
_atom_site_fract_x
_atom_site_fract_y
_atom_site_fract_z
_atom_site_U_iso_or_equiv
_atom_site_adp_type
_atom_site_calc_flag
_atom_site_refinement_flags_adp
_atom_site_refinement_flags_occupancy
_atom_site_refinement_flags_posn
_atom_site_occupancy
_atom_site_disorder_assembly
_atom_site_disorder_group
C C1 0.5256(8) -0.0289(4) 0.6347(2) 0.0125(13) Uani d . . . 1.0 . .
C C2 0.6639(9) -0.0595(4) 0.6598(2) 0.0146(14) Uani d . . . 1.0 . .
H H2 0.70597 -0.034845 0.686315 0.018 Uiso calc U . R 1.0 . .
C C3 0.7378(9) -0.1232(4) 0.6470(2) 0.0177(14) Uani d . . . 1.0 . .
H H3 0.828568 -0.142372 0.665056 0.021 Uiso calc U . R 1.0 . .
C C4 0.6816(9) -0.1615(4) 0.6069(2) 0.0150(14) Uani d . . . 1.0 . .
C C5 0.7586(10) -0.2267(4) 0.5927(2) 0.0209(16) Uani d . . . 1.0 . .
H H5 0.849687 -0.24645 0.610461 0.025 Uiso calc U . R 1.0 . .
C C6 0.7044(11) -0.2622(4) 0.5538(3) 0.0265(18) Uani d . . . 1.0 . .
H H6 0.759685 -0.305491 0.54413 0.032 Uiso calc U . R 1.0 . .
C C7 0.5649(12) -0.2340(4) 0.5279(2) 0.0267(18) Uani d . . . 1.0 . .
H H7 0.525349 -0.258904 0.501143 0.032 Uiso calc U . R 1.0 . .
C C8 0.4886(10) -0.1717(4) 0.5414(2) 0.0202(16) Uani d . . . 1.0 . .
H H8 0.396323 -0.153257 0.523602 0.024 Uiso calc U . R 1.0 . .
C C9 0.5422(9) -0.1330(4) 0.5815(2) 0.0150(14) Uani d . . . 1.0 . .
C C10 0.4647(9) -0.0665(4) 0.5960(2) 0.0150(14) Uani d . . . 1.0 . .
C C11 0.3153(10) -0.0338(4) 0.5717(2) 0.0181(15) Uani d . . . 1.0 . .
H H11 0.326407 -0.042655 0.537688 0.022 Uiso calc U . R 1.0 . .
C C12 0.1480(10) -0.0658(4) 0.5887(3) 0.0260(17) Uani d . . . 1.0 . .
H H12A 0.146438 -0.118011 0.582395 0.039 Uiso calc U . R 1.0 . .
H H12B 0.05269 -0.042515 0.572462 0.039 Uiso calc U . R 1.0 . .
H H12C 0.13681 -0.057557 0.622077 0.039 Uiso calc U . R 1.0 . .
C C13 0.1790(12) 0.0883(5) 0.5637(2) 0.032(2) Uani d . . . 1.0 . .
H H13A 0.158987 0.076534 0.531039 0.048 Uiso calc U . R 1.0 . .
H H13B 0.202257 0.140225 0.566809 0.048 Uiso calc U . R 1.0 . .
H H13C 0.077621 0.075665 0.581906 0.048 Uiso calc U . R 1.0 . .
C C14 0.2023(9) 0.0674(4) 0.6956(2) 0.0158(14) Uani d . . . 1.0 . .
C C15 0.2210(9) 0.1436(4) 0.6825(2) 0.0163(15) Uani d . . . 1.0 . .
C C16 0.3828(10) 0.1661(4) 0.6957(2) 0.0198(16) Uani d . . . 1.0 . .
C C17 0.4717(9) 0.1065(4) 0.7191(2) 0.0163(15) Uani d . . . 1.0 . .
C C18 0.3548(9) 0.0468(4) 0.7201(2) 0.0142(14) Uani d . . . 1.0 . .
C C19 0.0379(10) 0.0260(4) 0.6950(2) 0.0229(17) Uani d . . . 1.0 . .
H H19A 0.06227 -0.026057 0.693729 0.034 Uiso calc U . R 1.0 . .
H H19B -0.028767 0.040077 0.667701 0.034 Uiso calc U . R 1.0 . .
H H19C -0.027343 0.036906 0.723117 0.034 Uiso calc U . R 1.0 . .
C C20 0.0848(12) 0.1882(4) 0.6595(2) 0.0249(16) Uani d . . . 1.0 . .
H H20A 0.017519 0.213325 0.683194 0.037 Uiso calc U . R 1.0 . .
H H20B 0.009953 0.156411 0.641395 0.037 Uiso calc U . R 1.0 . .
H H20C 0.138106 0.22387 0.638933 0.037 Uiso calc U . R 1.0 . .
C C21 0.4596(12) 0.2391(4) 0.6881(3) 0.032(2) Uani d . . . 1.0 . .
H H21A 0.405878 0.262027 0.661168 0.047 Uiso calc U . R 1.0 . .
H H21B 0.582477 0.233984 0.682555 0.047 Uiso calc U . R 1.0 . .
H H21C 0.440905 0.269199 0.71561 0.047 Uiso calc U . R 1.0 . .
C C22 0.6384(10) 0.1129(5) 0.7438(3) 0.0261(18) Uani d . . . 1.0 . .
H H22A 0.621789 0.138969 0.773036 0.039 Uiso calc U . R 1.0 . .
H H22B 0.719489 0.139567 0.72433 0.039 Uiso calc U . R 1.0 . .
H H22C 0.683578 0.064385 0.750218 0.039 Uiso calc U . R 1.0 . .
C C23 0.3808(11) -0.0234(4) 0.7445(2) 0.0210(17) Uani d . . . 1.0 . .
H H23A 0.503041 -0.034581 0.745631 0.031 Uiso calc U . R 1.0 . .
H H23B 0.320548 -0.061923 0.727816 0.031 Uiso calc U . R 1.0 . .
H H23C 0.335899 -0.019762 0.776101 0.031 Uiso calc U . R 1.0 . .
C C24 0.5504(9) 0.9442(3) 0.3742(2) 0.0158(15) Uani d . . . 1.0 . .
C C25 0.4239(11) 0.9398(4) 0.3386(2) 0.0202(14) Uani d . . . 1.0 . .
H H25 0.348544 0.979436 0.333863 0.024 Uiso calc U . R 1.0 . .
C C26 0.4094(11) 0.8798(4) 0.3114(2) 0.0206(15) Uani d . . . 1.0 . .
H H26 0.321591 0.87775 0.288721 0.025 Uiso calc U . R 1.0 . .
C C27 0.5229(9) 0.8202(4) 0.3162(2) 0.0174(15) Uani d . . . 1.0 . .
C C28 0.5200(10) 0.7602(4) 0.2862(2) 0.0219(17) Uani d . . . 1.0 . .
H H28 0.436989 0.758139 0.262206 0.026 Uiso calc U . R 1.0 . .
C C29 0.6345(12) 0.7047(4) 0.2909(3) 0.029(2) Uani d . . . 1.0 . .
H H29 0.632717 0.665288 0.269674 0.034 Uiso calc U . R 1.0 . .
C C30 0.7546(12) 0.7059(4) 0.3269(3) 0.0278(18) Uani d . . . 1.0 . .
H H30 0.833876 0.667197 0.32992 0.033 Uiso calc U . R 1.0 . .
C C31 0.7591(11) 0.7625(4) 0.3579(2) 0.0218(16) Uani d . . . 1.0 . .
H H31 0.838577 0.76154 0.382755 0.026 Uiso calc U . R 1.0 . .
C C32 0.6462(9) 0.8223(4) 0.3532(2) 0.0198(15) Uani d . . . 1.0 . .
C C33 0.6509(10) 0.8844(4) 0.3826(2) 0.0185(15) Uani d . . . 1.0 . .
C C34 0.7684(11) 0.8888(4) 0.4234(2) 0.0247(18) Uani d . . . 1.0 . .
H H34 0.765703 0.841516 0.440313 0.03 Uiso calc U . R 1.0 . .
C C35 0.9528(11) 0.9064(4) 0.4107(3) 0.039(2) Uani d . . . 1.0 . .
H H35A 0.959509 0.956084 0.398878 0.059 Uiso calc U . R 1.0 . .
H H35B 0.99238 0.872575 0.386815 0.059 Uiso calc U . R 1.0 . .
H H35C 1.025068 0.901756 0.438279 0.059 Uiso calc U . R 1.0 . .
C C36 0.7941(12) 0.9634(4) 0.4965(3) 0.035(2) Uani d . . . 1.0 . .
H H36A 0.821288 0.918081 0.512661 0.052 Uiso calc U . R 1.0 . .
H H36B 0.727748 0.994891 0.517103 0.052 Uiso calc U . R 1.0 . .
H H36C 0.900143 0.987901 0.48766 0.052 Uiso calc U . R 1.0 . .
C C37 0.7968(14) 1.0998(12) 0.3808(5) 0.017(2) Uani d U P DG 0.60(3) A 1
C C38 0.7668(16) 1.1273(13) 0.4261(4) 0.017(2) Uani d U P DG 0.60(3) A 1
C C39 0.5935(17) 1.1497(9) 0.4286(4) 0.021(2) Uani d U P DG 0.60(3) A 1
C C40 0.5164(12) 1.1359(8) 0.3849(5) 0.020(2) Uani d U P DG 0.60(3) A 1
C C41 0.6420(16) 1.1051(8) 0.3554(3) 0.017(2) Uani d U P DG 0.60(3) A 1
C C42 0.962(2) 1.0751(16) 0.3602(7) 0.028(4) Uani d U P D 0.60(3) A 1
H H42A 0.940073 1.035637 0.338263 0.042 Uiso calc U P R 0.60(3) A 1
H H42B 1.037694 1.057923 0.384852 0.042 Uiso calc U P R 0.60(3) A 1
H H42C 1.016007 1.115686 0.343901 0.042 Uiso calc U P R 0.60(3) A 1
C C43 0.901(3) 1.1373(14) 0.4628(6) 0.027(4) Uani d U P D 0.60(3) A 1
H H43A 0.958809 1.184008 0.458279 0.04 Uiso calc U P R 0.60(3) A 1
H H43B 0.985426 1.098081 0.460632 0.04 Uiso calc U P R 0.60(3) A 1
H H43C 0.847768 1.136386 0.493499 0.04 Uiso calc U P R 0.60(3) A 1
C C44 0.509(3) 1.1859(11) 0.4698(6) 0.035(4) Uani d U P D 0.60(3) A 1
H H44A 0.581119 1.179869 0.497266 0.053 Uiso calc U P R 0.60(3) A 1
H H44B 0.39733 1.163652 0.475345 0.053 Uiso calc U P R 0.60(3) A 1
H H44C 0.494147 1.237697 0.463331 0.053 Uiso calc U P R 0.60(3) A 1
C C45 0.3353(19) 1.1561(11) 0.3715(8) 0.037(4) Uani d U P D 0.60(3) A 1
H H45A 0.331877 1.207042 0.361921 0.056 Uiso calc U P R 0.60(3) A 1
H H45B 0.259483 1.148966 0.398127 0.056 Uiso calc U P R 0.60(3) A 1
H H45C 0.297592 1.12534 0.34578 0.056 Uiso calc U P R 0.60(3) A 1
C C46 0.626(3) 1.0878(10) 0.3047(4) 0.026(4) Uani d U P D 0.60(3) A 1
H H46A 0.504691 1.084508 0.296391 0.038 Uiso calc U P R 0.60(3) A 1
H H46B 0.681902 1.0414 0.298229 0.038 Uiso calc U P R 0.60(3) A 1
H H46C 0.680166 1.126161 0.286448 0.038 Uiso calc U P R 0.60(3) A 1
C C37A 0.779(3) 1.0957(19) 0.3791(8) 0.016(3) Uani d U P D 0.40(3) A 2
C C38A 0.787(3) 1.127(2) 0.4258(8) 0.015(3) Uani d U P D 0.40(3) A 2
C C39A 0.627(3) 1.1557(15) 0.4380(7) 0.017(3) Uani d U P D 0.40(3) A 2
C C40A 0.515(3) 1.1480(14) 0.3978(8) 0.020(3) Uani d U P D 0.40(3) A 2
C C41A 0.615(3) 1.1176(15) 0.3613(7) 0.018(3) Uani d U P D 0.40(3) A 2
C C42A 0.927(4) 1.073(2) 0.3495(10) 0.026(5) Uani d U P D 0.40(3) A 2
H H42D 0.899155 1.027557 0.333727 0.038 Uiso calc U P R 0.40(3) A 2
H H42E 1.027961 1.066187 0.368993 0.038 Uiso calc U P R 0.40(3) A 2
H H42F 0.949869 1.110806 0.326419 0.038 Uiso calc U P R 0.40(3) A 2
C C43A 0.944(3) 1.125(2) 0.4556(10) 0.020(5) Uani d U P D 0.40(3) A 2
H H43D 0.996933 1.173449 0.455698 0.031 Uiso calc U P R 0.40(3) A 2
H H43E 1.024828 1.089745 0.443269 0.031 Uiso calc U P R 0.40(3) A 2
H H43F 0.912337 1.111925 0.487341 0.031 Uiso calc U P R 0.40(3) A 2
C C44A 0.573(4) 1.1913(15) 0.4832(8) 0.030(5) Uani d U P D 0.40(3) A 2
H H44D 0.644813 1.173665 0.508476 0.045 Uiso calc U P R 0.40(3) A 2
H H44E 0.453055 1.179249 0.489638 0.045 Uiso calc U P R 0.40(3) A 2
H H44F 0.584677 1.244031 0.480453 0.045 Uiso calc U P R 0.40(3) A 2
C C45A 0.335(3) 1.1762(15) 0.3928(11) 0.032(5) Uani d U P D 0.40(3) A 2
H H45D 0.337872 1.228206 0.386002 0.047 Uiso calc U P R 0.40(3) A 2
H H45E 0.272101 1.168075 0.421764 0.047 Uiso calc U P R 0.40(3) A 2
H H45F 0.277463 1.150575 0.367469 0.047 Uiso calc U P R 0.40(3) A 2
C C46A 0.562(4) 1.1084(16) 0.3111(7) 0.030(5) Uani d U P D 0.40(3) A 2
H H46D 0.436944 1.105797 0.309149 0.045 Uiso calc U P R 0.40(3) A 2
H H46E 0.611415 1.063707 0.298672 0.045 Uiso calc U P R 0.40(3) A 2
H H46F 0.602494 1.149907 0.292964 0.045 Uiso calc U P R 0.40(3) A 2
Cl Cl1 0.6549(3) 0.12167(10) 0.60636(6) 0.0251(4) Uani d . . . 1.0 . .
Cl Cl2 0.3312(3) 1.00613(11) 0.45292(6) 0.0272(4) Uani d . . . 1.0 . .
Ir Ir1 0.41800(4) 0.06889(2) 0.64927(2) 0.01168(6) Uani d . . . 1.0 . .
Ir Ir2 0.59392(4) 1.03436(2) 0.41340(2) 0.01669(6) Uani d . . . 1.0 . .
N N1 0.3281(8) 0.0463(3) 0.58098(18) 0.0168(13) Uani d . . . 1.0 . .
H H1 0.424076 0.0624 0.560569 0.02 Uiso calc U . R 1.0 . .
N N2 0.6923(8) 0.9470(3) 0.4543(2) 0.0227(15) Uani d . . . 1.0 . .
H H2A 0.587087 0.923519 0.466873 0.027 Uiso calc U . R 1.0 . .

loop_
_atom_site_aniso_label
_atom_site_aniso_U_11
_atom_site_aniso_U_22
_atom_site_aniso_U_33
_atom_site_aniso_U_12
_atom_site_aniso_U_13
_atom_site_aniso_U_23
C1 0.007(3) 0.020(3) 0.010(3) 0.000(3) 0.002(2) 0.003(2)
C2 0.011(3) 0.018(4) 0.015(3) -0.003(3) -0.002(2) -0.001(2)
C3 0.013(4) 0.022(4) 0.018(3) 0.006(3) 0.000(3) 0.006(3)
C4 0.014(4) 0.018(4) 0.013(3) 0.003(3) 0.002(3) 0.001(3)
C5 0.018(4) 0.022(4) 0.023(4) 0.005(3) 0.006(3) 0.007(3)
C6 0.029(5) 0.021(4) 0.029(4) 0.002(4) 0.010(4) -0.005(3)
C7 0.035(5) 0.029(4) 0.017(3) -0.005(4) 0.002(4) -0.002(3)
C8 0.026(4) 0.022(4) 0.013(3) 0.004(3) -0.003(3) -0.003(3)
C9 0.016(4) 0.015(3) 0.013(3) 0.001(3) 0.002(3) 0.002(2)
C10 0.017(4) 0.018(3) 0.011(3) 0.006(3) -0.002(2) 0.004(3)
C11 0.023(4) 0.022(4) 0.009(3) -0.001(3) -0.004(3) -0.003(3)
C12 0.017(4) 0.032(4) 0.029(4) 0.003(3) -0.013(3) -0.008(4)
C13 0.045(6) 0.037(5) 0.015(4) 0.013(4) -0.011(4) -0.002(3)
C14 0.016(4) 0.023(4) 0.008(3) 0.002(3) 0.002(2) -0.001(3)
C15 0.013(4) 0.015(3) 0.021(3) 0.007(3) 0.003(3) -0.002(3)
C16 0.022(5) 0.017(3) 0.021(3) -0.005(3) 0.007(3) -0.007(3)
C17 0.015(4) 0.017(3) 0.017(3) 0.001(3) 0.000(3) -0.003(3)
C18 0.012(3) 0.017(3) 0.014(3) 0.003(3) 0.002(2) -0.001(2)
C19 0.014(4) 0.027(4) 0.027(4) -0.006(3) 0.004(3) -0.002(3)
C20 0.018(4) 0.030(4) 0.026(4) 0.010(4) -0.003(4) 0.001(3)
C21 0.037(6) 0.018(4) 0.039(4) -0.008(4) 0.002(4) -0.003(3)
C22 0.009(4) 0.036(5) 0.033(4) 0.002(3) -0.005(3) -0.011(3)
C23 0.024(5) 0.022(4) 0.017(3) 0.007(3) 0.005(3) 0.003(3)
C24 0.013(4) 0.017(3) 0.017(3) -0.004(3) -0.008(3) 0.008(2)
C25 0.018(4) 0.021(3) 0.021(3) -0.005(4) -0.004(3) 0.007(2)
C26 0.015(4) 0.030(4) 0.016(3) -0.005(4) -0.008(3) 0.012(3)
C27 0.014(4) 0.019(4) 0.019(3) -0.007(3) 0.001(3) 0.009(3)
C28 0.028(5) 0.025(4) 0.012(3) -0.009(3) 0.001(3) 0.002(3)
C29 0.043(6) 0.019(4) 0.023(4) -0.003(4) 0.001(4) 0.002(3)
C30 0.031(5) 0.020(4) 0.031(4) 0.002(4) -0.003(4) 0.005(3)
C31 0.022(4) 0.020(4) 0.023(4) 0.001(3) 0.000(3) 0.005(3)
C32 0.016(4) 0.022(4) 0.022(3) -0.006(3) -0.005(3) 0.013(3)
C33 0.019(4) 0.018(4) 0.018(3) -0.009(3) -0.004(3) 0.007(3)
C34 0.022(4) 0.021(4) 0.031(4) -0.003(3) -0.016(3) 0.006(3)
C35 0.019(5) 0.027(4) 0.071(6) -0.005(3) -0.016(4) 0.007(4)
C36 0.044(6) 0.023(4) 0.038(4) -0.005(4) -0.034(4) 0.011(4)
C37 0.019(4) 0.014(4) 0.016(4) -0.006(4) 0.002(3) 0.004(3)
C38 0.020(4) 0.015(4) 0.016(4) -0.004(4) -0.003(3) 0.002(3)
C39 0.025(4) 0.016(4) 0.022(4) 0.000(4) 0.005(4) 0.002(4)
C40 0.021(4) 0.018(5) 0.020(5) 0.000(4) 0.000(4) 0.008(4)
C41 0.022(4) 0.011(5) 0.018(4) -0.006(4) 0.000(4) 0.006(4)
C42 0.016(7) 0.035(8) 0.034(8) 0.007(6) -0.002(6) 0.012(7)
C43 0.022(8) 0.031(9) 0.027(7) -0.017(7) -0.005(6) -0.003(6)
C44 0.052(10) 0.023(7) 0.030(7) 0.009(7) 0.014(7) -0.001(6)
C45 0.024(6) 0.040(9) 0.047(9) 0.007(6) 0.006(6) 0.017(7)
C46 0.042(9) 0.024(8) 0.011(5) -0.005(6) -0.006(5) 0.010(4)
C37A 0.020(5) 0.013(5) 0.015(4) -0.005(4) 0.003(4) 0.002(4)
C38A 0.017(5) 0.013(5) 0.016(4) -0.003(4) -0.001(4) 0.002(4)
C39A 0.021(5) 0.013(5) 0.016(5) -0.003(5) 0.000(4) 0.000(4)
C40A 0.017(5) 0.018(5) 0.024(5) 0.002(4) 0.001(4) 0.009(5)
C41A 0.022(5) 0.013(5) 0.019(4) -0.004(4) -0.001(4) 0.009(4)
C42A 0.028(10) 0.022(8) 0.027(10) -0.003(9) 0.014(9) -0.003(9)
C43A 0.015(8) 0.021(10) 0.025(9) 0.000(8) -0.001(7) 0.005(8)
C44A 0.042(11) 0.019(8) 0.027(8) -0.002(10) 0.009(8) -0.001(7)
C45A 0.018(7) 0.026(10) 0.051(11) 0.004(7) 0.004(8) 0.025(9)
C46A 0.050(12) 0.024(10) 0.017(7) -0.025(9) -0.005(7) 0.008(7)
Cl1 0.0192(10) 0.0276(10) 0.0284(9) -0.0056(8) 0.0072(8) 0.0079(7)
Cl2 0.0201(10) 0.0396(11) 0.0220(9) -0.0098(9) -0.0027(8) 0.0125(8)
Ir1 0.00968(12) 0.01353(11) 0.01182(10) -0.00009(12) -0.00051(11) 0.00218(9)
Ir2 0.01382(14) 0.01822(13) 0.01803(12) -0.00480(13) -0.00666(13) 0.00803(10)
N1 0.019(3) 0.021(3) 0.010(3) 0.007(2) -0.001(2) 0.005(2)
N2 0.022(4) 0.024(4) 0.022(3) -0.009(3) -0.014(3) 0.008(2)

loop_
_atom_type_symbol
_atom_type_description
_atom_type_scat_dispersion_real
_atom_type_scat_dispersion_imag
_atom_type_scat_source
C C 0.0033 0.0016 'International Tables Vol C Tables 4.2.6.8 and 6.1.1.4'
H H 0.0000 0.0000 'International Tables Vol C Tables 4.2.6.8 and 6.1.1.4'
N N 0.0061 0.0033 'International Tables Vol C Tables 4.2.6.8 and 6.1.1.4'
Cl Cl 0.1484 0.1585 'International Tables Vol C Tables 4.2.6.8 and 6.1.1.4'
Ir Ir -1.4442 7.9887 'International Tables Vol C Tables 4.2.6.8 and 6.1.1.4'

loop_
_geom_angle_atom_site_label_1
_geom_angle_atom_site_label_2
_geom_angle_atom_site_label_3
_geom_angle
C10 C1 C2 118.0(6)
C10 C1 Ir1 117.7(5)
C2 C1 Ir1 124.3(5)
C3 C2 C1 122.0(6)
C3 C2 H2 119.0
C1 C2 H2 119.0
C2 C3 C4 121.2(6)
C2 C3 H3 119.4
C4 C3 H3 119.4
C5 C4 C9 119.8(6)
C5 C4 C3 121.9(6)
C9 C4 C3 118.3(6)
C6 C5 C4 121.1(7)
C6 C5 H5 119.5
C4 C5 H5 119.5
C5 C6 C7 119.7(7)
C5 C6 H6 120.2
C7 C6 H6 120.2
C8 C7 C6 119.9(7)
C8 C7 H7 120.1
C6 C7 H7 120.1
C7 C8 C9 122.0(7)
C7 C8 H8 119.0
C9 C8 H8 119.0
C4 C9 C8 117.6(6)
C4 C9 C10 119.5(6)
C8 C9 C10 122.9(6)
C1 C10 C9 121.0(6)
C1 C10 C11 116.2(6)
C9 C10 C11 122.7(6)
C10 C11 N1 105.1(6)
C10 C11 C12 111.7(6)
N1 C11 C12 112.5(6)
C10 C11 H11 109.2
N1 C11 H11 109.2
C12 C11 H11 109.2
C11 C12 H12A 109.5
C11 C12 H12B 109.5
H12A C12 H12B 109.5
C11 C12 H12C 109.5
H12A C12 H12C 109.5
H12B C12 H12C 109.5
N1 C13 H13A 109.5
N1 C13 H13B 109.5
H13A C13 H13B 109.5
N1 C13 H13C 109.5
H13A C13 H13C 109.5
H13B C13 H13C 109.5
C18 C14 C15 107.4(6)
C18 C14 C19 125.8(6)
C15 C14 C19 124.9(6)
C18 C14 Ir1 69.9(4)
C15 C14 Ir1 75.4(4)
C19 C14 Ir1 132.3(5)
C16 C15 C14 107.8(6)
C16 C15 C20 127.4(7)
C14 C15 C20 124.8(7)
C16 C15 Ir1 71.2(4)
C14 C15 Ir1 66.2(4)
C20 C15 Ir1 128.8(5)
C15 C16 C17 109.7(6)
C15 C16 C21 126.7(7)
C17 C16 C21 123.6(7)
C15 C16 Ir1 73.2(4)
C17 C16 Ir1 67.7(4)
C21 C16 Ir1 125.6(5)
C18 C17 C16 106.3(6)
C18 C17 C22 127.7(6)
C16 C17 C22 125.2(7)
C18 C17 Ir1 69.4(4)
C16 C17 Ir1 73.7(4)
C22 C17 Ir1 129.6(5)
C17 C18 C14 108.6(6)
C17 C18 C23 126.2(6)
C14 C18 C23 125.2(7)
C17 C18 Ir1 71.8(4)
C14 C18 Ir1 71.0(4)
C23 C18 Ir1 125.9(5)
C14 C19 H19A 109.5
C14 C19 H19B 109.5
H19A C19 H19B 109.5
C14 C19 H19C 109.5
H19A C19 H19C 109.5
H19B C19 H19C 109.5
C15 C20 H20A 109.5
C15 C20 H20B 109.5
H20A C20 H20B 109.5
C15 C20 H20C 109.5
H20A C20 H20C 109.5
H20B C20 H20C 109.5
C16 C21 H21A 109.5
C16 C21 H21B 109.5
H21A C21 H21B 109.5
C16 C21 H21C 109.5
H21A C21 H21C 109.5
H21B C21 H21C 109.5
C17 C22 H22A 109.5
C17 C22 H22B 109.5
H22A C22 H22B 109.5
C17 C22 H22C 109.5
H22A C22 H22C 109.5
H22B C22 H22C 109.5
C18 C23 H23A 109.5
C18 C23 H23B 109.5
H23A C23 H23B 109.5
C18 C23 H23C 109.5
H23A C23 H23C 109.5
H23B C23 H23C 109.5
C33 C24 C25 118.5(6)
C33 C24 Ir2 117.4(5)
C25 C24 Ir2 124.1(5)
C26 C25 C24 121.2(7)
C26 C25 H25 119.4
C24 C25 H25 119.4
C25 C26 C27 121.4(7)
C25 C26 H26 119.3
C27 C26 H26 119.3
C28 C27 C26 122.6(7)
C28 C27 C32 119.3(7)
C26 C27 C32 118.1(6)
C29 C28 C27 121.2(7)
C29 C28 H28 119.4
C27 C28 H28 119.4
C28 C29 C30 120.1(7)
C28 C29 H29 120.0
C30 C29 H29 120.0
C31 C30 C29 120.8(8)
C31 C30 H30 119.6
C29 C30 H30 119.6
C30 C31 C32 120.8(7)
C30 C31 H31 119.6
C32 C31 H31 119.6
C31 C32 C33 123.5(7)
C31 C32 C27 117.9(7)
C33 C32 C27 118.7(7)
C24 C33 C32 121.6(6)
C24 C33 C34 116.5(6)
C32 C33 C34 121.9(7)
C33 C34 N2 105.0(6)
C33 C34 C35 113.9(7)
N2 C34 C35 111.3(6)
C33 C34 H34 108.8
N2 C34 H34 108.8
C35 C34 H34 108.8
C34 C35 H35A 109.5
C34 C35 H35B 109.5
H35A C35 H35B 109.5
C34 C35 H35C 109.5
H35A C35 H35C 109.5
H35B C35 H35C 109.5
N2 C36 H36A 109.5
N2 C36 H36B 109.5
H36A C36 H36B 109.5
N2 C36 H36C 109.5
H36A C36 H36C 109.5
H36B C36 H36C 109.5
C38 C37 C41 108.0
C38 C37 C42 128.2(10)
C41 C37 C42 123.6(9)
C38 C37 Ir2 71.7(6)
C41 C37 Ir2 69.1(6)
C42 C37 Ir2 128.8(17)
C39 C38 C37 108.0
C39 C38 C43 126.6(10)
C37 C38 C43 125.1(10)
C39 C38 Ir2 69.5(6)
C37 C38 Ir2 70.9(6)
C43 C38 Ir2 129.6(16)
C40 C39 C38 108.0
C40 C39 C44 126.1(9)
C38 C39 C44 125.8(9)
C40 C39 Ir2 69.3(6)
C38 C39 Ir2 72.8(7)
C44 C39 Ir2 126.2(12)
C39 C40 C41 108.0
C39 C40 C45 125.5(10)
C41 C40 C45 126.4(9)
C39 C40 Ir2 72.2(6)
C41 C40 Ir2 71.5(6)
C45 C40 Ir2 125.4(11)
C37 C41 C40 108.0
C37 C41 C46 124.1(10)
C40 C41 C46 127.6(9)
C37 C41 Ir2 72.9(7)
C40 C41 Ir2 69.9(6)
C46 C41 Ir2 127.8(10)
C37 C42 H42A 109.5
C37 C42 H42B 109.5
H42A C42 H42B 109.5
C37 C42 H42C 109.5
H42A C42 H42C 109.5
H42B C42 H42C 109.5
C38 C43 H43A 109.5
C38 C43 H43B 109.5
H43A C43 H43B 109.5
C38 C43 H43C 109.5
H43A C43 H43C 109.5
H43B C43 H43C 109.5
C39 C44 H44A 109.5
C39 C44 H44B 109.5
H44A C44 H44B 109.5
C39 C44 H44C 109.5
H44A C44 H44C 109.5
H44B C44 H44C 109.5
C40 C45 H45A 109.5
C40 C45 H45B 109.5
H45A C45 H45B 109.5
C40 C45 H45C 109.5
H45A C45 H45C 109.5
H45B C45 H45C 109.5
C41 C46 H46A 109.5
C41 C46 H46B 109.5
H46A C46 H46B 109.5
C41 C46 H46C 109.5
H46A C46 H46C 109.5
H46B C46 H46C 109.5
C41A C37A C38A 104.9(13)
C41A C37A C42A 124.2(18)
C38A C37A C42A 127.0(18)
C41A C37A Ir2 72.7(13)
C38A C37A Ir2 78.8(13)
C42A C37A Ir2 131.(3)
C39A C38A C37A 110.0(13)
C39A C38A C43A 126.3(16)
C37A C38A C43A 123.7(17)
C39A C38A Ir2 74.8(13)
C37A C38A Ir2 62.7(13)
C43A C38A Ir2 128.(3)
C38A C39A C40A 107.4(13)
C38A C39A C44A 129.0(18)
C40A C39A C44A 123.6(17)
C38A C39A Ir2 70.2(14)
C40A C39A Ir2 66.6(11)
C44A C39A Ir2 129.5(18)
C41A C40A C39A 107.1(13)
C41A C40A C45A 125.2(17)
C39A C40A C45A 127.2(17)
C41A C40A Ir2 68.1(12)
C39A C40A Ir2 76.4(12)
C45A C40A Ir2 127.0(17)
C40A C41A C37A 109.6(13)
C40A C41A C46A 126.7(17)
C37A C41A C46A 123.7(17)
C40A C41A Ir2 73.9(12)
C37A C41A Ir2 67.6(15)
C46A C41A Ir2 124.5(17)
C37A C42A H42D 109.5
C37A C42A H42E 109.5
H42D C42A H42E 109.5
C37A C42A H42F 109.5
H42D C42A H42F 109.5
H42E C42A H42F 109.5
C38A C43A H43D 109.5
C38A C43A H43E 109.5
H43D C43A H43E 109.5
C38A C43A H43F 109.5
H43D C43A H43F 109.5
H43E C43A H43F 109.5
C39A C44A H44D 109.5
C39A C44A H44E 109.5
H44D C44A H44E 109.5
C39A C44A H44F 109.5
H44D C44A H44F 109.5
H44E C44A H44F 109.5
C40A C45A H45D 109.5
C40A C45A H45E 109.5
H45D C45A H45E 109.5
C40A C45A H45F 109.5
H45D C45A H45F 109.5
H45E C45A H45F 109.5
C41A C46A H46D 109.5
C41A C46A H46E 109.5
H46D C46A H46E 109.5
C41A C46A H46F 109.5
H46D C46A H46F 109.5
H46E C46A H46F 109.5
C1 Ir1 N1 76.8(2)
C1 Ir1 C18 97.2(2)
N1 Ir1 C18 140.2(2)
C1 Ir1 C14 116.2(3)
N1 Ir1 C14 108.2(2)
C18 Ir1 C14 39.1(2)
C1 Ir1 C17 113.3(3)
N1 Ir1 C17 169.4(2)
C18 Ir1 C17 38.8(3)
C14 Ir1 C17 65.1(3)
C1 Ir1 C16 151.5(3)
N1 Ir1 C16 131.6(2)
C18 Ir1 C16 63.7(2)
C14 Ir1 C16 63.0(3)
C17 Ir1 C16 38.6(3)
C1 Ir1 C15 154.6(3)
N1 Ir1 C15 106.4(2)
C18 Ir1 C15 63.8(2)
C14 Ir1 C15 38.4(3)
C17 Ir1 C15 63.1(3)
C16 Ir1 C15 35.6(3)
C1 Ir1 Cl1 86.20(19)
N1 Ir1 Cl1 81.94(17)
C18 Ir1 Cl1 137.53(19)
C14 Ir1 Cl1 156.7(2)
C17 Ir1 Cl1 101.3(2)
C16 Ir1 Cl1 94.44(19)
C15 Ir1 Cl1 119.19(19)
C24 Ir2 C37A 107.2(7)
C24 Ir2 C40 117.1(4)
C24 Ir2 N2 75.6(2)
C37A Ir2 N2 114.8(7)
C40 Ir2 N2 167.3(4)
C24 Ir2 C41 95.3(4)
C40 Ir2 C41 38.7(2)
N2 Ir2 C41 145.2(4)
C24 Ir2 C41A 101.9(6)
C37A Ir2 C41A 39.7(7)
N2 Ir2 C41A 153.3(6)
C24 Ir2 C39 155.5(4)
C40 Ir2 C39 38.5(2)
N2 Ir2 C39 128.8(4)
C41 Ir2 C39 64.1(3)
C24 Ir2 C37 109.3(4)
C40 Ir2 C37 63.9(3)
N2 Ir2 C37 112.8(4)
C41 Ir2 C37 38.0(3)
C39 Ir2 C37 63.3(4)
C24 Ir2 C38 145.5(4)
C40 Ir2 C38 63.7(4)
N2 Ir2 C38 105.8(5)
C41 Ir2 C38 63.4(4)
C39 Ir2 C38 37.7(3)
C37 Ir2 C38 37.5(3)
C24 Ir2 C40A 127.4(6)
C37A Ir2 C40A 65.7(8)
N2 Ir2 C40A 156.6(6)
C41A Ir2 C40A 38.0(6)
C24 Ir2 C38A 143.0(6)
C37A Ir2 C38A 38.6(7)
N2 Ir2 C38A 103.6(7)
C41A Ir2 C38A 62.1(8)
C40A Ir2 C38A 61.2(8)
C24 Ir2 C39A 163.2(6)
C37A Ir2 C39A 63.4(8)
N2 Ir2 C39A 120.5(6)
C41A Ir2 C39A 61.8(7)
C40A Ir2 C39A 37.0(6)
C38A Ir2 C39A 35.0(6)
C13 N1 C11 113.6(6)
C13 N1 Ir1 117.8(4)
C11 N1 Ir1 112.2(4)
C13 N1 H1 103.8
C11 N1 H1 103.8
Ir1 N1 H1 103.8
C36 N2 C34 114.5(6)
C36 N2 Ir2 119.5(5)
C34 N2 Ir2 110.6(4)
C36 N2 H2A 103.3
C34 N2 H2A 103.3
Ir2 N2 H2A 103.3

loop_
_geom_bond_atom_site_label_1
_geom_bond_atom_site_label_2
_geom_bond_distance
C1 C10 1.397(9)
C1 C2 1.421(9)
C1 Ir1 2.035(7)
C2 C3 1.360(9)
C2 H2 0.95
C3 C4 1.424(9)
C3 H3 0.95
C4 C5 1.407(10)
C4 C9 1.417(9)
C5 C6 1.368(10)
C5 H5 0.95
C6 C7 1.423(12)
C6 H6 0.95
C7 C8 1.353(10)
C7 H7 0.95
C8 C9 1.423(9)
C8 H8 0.95
C9 C10 1.432(9)
C10 C11 1.491(9)
C11 N1 1.505(9)
C11 C12 1.518(10)
C11 H11 1.0
C12 H12A 0.98
C12 H12B 0.98
C12 H12C 0.98
C13 N1 1.487(10)
C13 H13A 0.98
C13 H13B 0.98
C13 H13C 0.98
C14 C18 1.438(10)
C14 C15 1.464(10)
C14 C19 1.497(10)
C14 Ir1 2.155(7)
C15 C16 1.386(10)
C15 C20 1.500(10)
C15 Ir1 2.281(7)
C16 C17 1.467(10)
C16 C21 1.491(10)
C16 Ir1 2.254(6)
C17 C18 1.432(10)
C17 C22 1.492(10)
C17 Ir1 2.173(7)
C18 C23 1.488(9)
C18 Ir1 2.141(6)
C19 H19A 0.98
C19 H19B 0.98
C19 H19C 0.98
C20 H20A 0.98
C20 H20B 0.98
C20 H20C 0.98
C21 H21A 0.98
C21 H21B 0.98
C21 H21C 0.98
C22 H22A 0.98
C22 H22B 0.98
C22 H22C 0.98
C23 H23A 0.98
C23 H23B 0.98
C23 H23C 0.98
C24 C33 1.377(10)
C24 C25 1.429(9)
C24 Ir2 2.041(7)
C25 C26 1.362(9)
C25 H25 0.95
C26 C27 1.421(10)
C26 H26 0.95
C27 C28 1.406(10)
C27 C32 1.439(10)
C28 C29 1.368(11)
C28 H28 0.95
C29 C30 1.402(11)
C29 H29 0.95
C30 C31 1.375(10)
C30 H30 0.95
C31 C32 1.420(10)
C31 H31 0.95
C32 C33 1.426(10)
C33 C34 1.498(10)
C34 N2 1.517(10)
C34 C35 1.524(12)
C34 H34 1.0
C35 H35A 0.98
C35 H35B 0.98
C35 H35C 0.98
C36 N2 1.488(9)
C36 H36A 0.98
C36 H36B 0.98
C36 H36C 0.98
C37 C38 1.42
C37 C41 1.42
C37 C42 1.494(13)
C37 Ir2 2.205(19)
C38 C39 1.42
C38 C43 1.508(13)
C38 Ir2 2.22(2)
C39 C40 1.42
C39 C44 1.516(13)
C39 Ir2 2.172(15)
C40 C41 1.42
C40 C45 1.516(14)
C40 Ir2 2.134(14)
C41 C46 1.503(12)
C41 Ir2 2.155(14)
C42 H42A 0.98
C42 H42B 0.98
C42 H42C 0.98
C43 H43A 0.98
C43 H43B 0.98
C43 H43C 0.98
C44 H44A 0.98
C44 H44B 0.98
C44 H44C 0.98
C45 H45A 0.98
C45 H45B 0.98
C45 H45C 0.98
C46 H46A 0.98
C46 H46B 0.98
C46 H46C 0.98
C37A C41A 1.442(19)
C37A C38A 1.465(17)
C37A C42A 1.498(19)
C37A Ir2 2.09(3)
C38A C39A 1.406(18)
C38A C43A 1.501(19)
C38A Ir2 2.31(3)
C39A C40A 1.463(18)
C39A C44A 1.519(18)
C39A Ir2 2.36(3)
C40A C41A 1.431(18)
C40A C45A 1.508(19)
C40A Ir2 2.23(2)
C41A C46A 1.516(18)
C41A Ir2 2.16(2)
C42A H42D 0.98
C42A H42E 0.98
C42A H42F 0.98
C43A H43D 0.98
C43A H43E 0.98
C43A H43F 0.98
C44A H44D 0.98
C44A H44E 0.98
C44A H44F 0.98
C45A H45D 0.98
C45A H45E 0.98
C45A H45F 0.98
C46A H46D 0.98
C46A H46E 0.98
C46A H46F 0.98
Cl1 Ir1 2.4339(18)
Cl2 Ir2 2.410(2)
Ir1 N1 2.134(5)
Ir2 N2 2.140(6)
N1 H1 1.0
N2 H2A 1.0
